data_2200888
loop_
_publ_author_name
'Benali-Cherif, Noureddine'
'Cherouana, Aouatef'
'Bendjeddou, Lamia'
'Merazig, Hocine'
'Bendheif, Leulmi'
'Bouchouit, Karim'

_publ_section_title
;
 <i>m</i>-Carboxyphenylammonium nitrate
;
_journal_issue 2
_journal_name_full 'Acta Crystallographica Section E'
_journal_page_first o156
_journal_page_last o157
_journal_paper_doi 10.1107/S1600536802000557
_journal_volume 58
_journal_year 2002
_chemical_formula_iupac 'C7 H8 N O2 1+, N O3 1-'
_chemical_formula_moiety 'C7 H8 N O2 1+, N O3 1-'
_chemical_formula_sum 'C7 H8 N2 O5'
_chemical_formula_weight 200.15
_chemical_name_systematic
;
m-carboxy phenyl ammonium nitrate
;
_space_group_IT_number 15
_symmetry_cell_setting monoclinic
_symmetry_space_group_name_Hall '-C 2yc'
_symmetry_space_group_name_H-M 'C 1 2/c 1'
_atom_sites_solution_hydrogens difmap
_atom_sites_solution_primary direct
_atom_sites_solution_secondary difmap
_cell_angle_alpha 90.00(5)
_cell_angle_beta 108.06(4)
_cell_angle_gamma 90.00(5)
_cell_formula_units_Z 8
_cell_length_a 31.838(2)
_cell_length_b 5.2080(10)
_cell_length_c 11.117(3)
_cell_measurement_reflns_used 25
_cell_measurement_temperature 298
_cell_measurement_theta_max 14
_cell_measurement_theta_min 10
_cell_volume 1752.5(7)
_computing_cell_refinement 'CAD-4 Operations Manual'
_computing_data_collection 'CAD-4 Operations Manual (Enraf-Nonius, 1989)'
_computing_data_reduction 'BEGIN_SDP (Frenz et al., 1985)'
_computing_molecular_graphics 'ORTEPII (Johnson, 1976)'
_computing_publication_material 'CIF VAX in MolEN (Fair, 1990)'
_computing_structure_refinement 'CAD-4 Operations Manual [Is this correct?]'
_computing_structure_solution 'MULTAN (Main et al., 1980)'
_diffrn_measurement_device_type 'MACH3 diffractometer'
_diffrn_measurement_method \q/2\q
_diffrn_radiation_source X-ray_tube
_diffrn_radiation_type ' Mo K\a'
_diffrn_reflns_av_R_equivalents .018
_diffrn_reflns_limit_h_max 44
_diffrn_reflns_limit_h_min 0
_diffrn_reflns_limit_k_max 7
_diffrn_reflns_limit_k_min 0
_diffrn_reflns_limit_l_max 14
_diffrn_reflns_limit_l_min -15
_diffrn_reflns_number 2923
_diffrn_reflns_theta_max 29.98
_diffrn_standards_decay_% -4.2
_diffrn_standards_interval_count 60
_diffrn_standards_number 2
_exptl_absorpt_coefficient_mu .131
_exptl_absorpt_correction_type none
_exptl_crystal_colour Brown
_exptl_crystal_density_diffrn 1.517
_exptl_crystal_density_method 'not measured'
_exptl_crystal_description prism
_exptl_crystal_F_000 832
_exptl_crystal_size_max .60
_exptl_crystal_size_mid .40
_exptl_crystal_size_min .30
_refine_diff_density_max .137
_refine_diff_density_min -.073
_refine_ls_extinction_method none
_refine_ls_goodness_of_fit_ref 1.134
_refine_ls_hydrogen_treatment refall
_refine_ls_matrix_type full
_refine_ls_number_parameters 159
_refine_ls_number_reflns 1654
_refine_ls_number_restraints 0
_refine_ls_restrained_S_all 1.134
_refine_ls_R_factor_all .073
_refine_ls_R_factor_gt .040
_refine_ls_shift/esd_max .006
_refine_ls_shift/su_max .006
_refine_ls_shift/su_mean .000
_refine_ls_structure_factor_coef F
_refine_ls_weighting_details 'w = 4Fo^2^/[\s^2^(Fo^2^) + 0.0016Fo^4^]'
_refine_ls_weighting_scheme calc
_refine_ls_wR_factor_gt .057
_refine_ls_wR_factor_ref .057
_reflns_number_gt 1654
_reflns_number_total 2551
_reflns_threshold_expression I>3\s(I)
_cod_data_source_file cv6075.cif
_cod_data_source_block I
_cod_depositor_comments
;
 Changing the _atom_site_occupancy data item value from '?' to '1'
 for all fully occupied atom sites.

 Antanas Vaitkus,
 2017-02-13

The following automatic conversions were performed:
'_symmetry_cell_setting' value 'Monoclinic' changed to 'monoclinic'
according to '/home/saulius/struct/CIF-dictionaries/cif_core.dic'
dictionary named 'cif_core.dic' version 2.4.1 from 2010-06-29.

Automatic conversion script
Id: cif_fix_enum 1527 2010-12-29 10:47:43Z saulius 

The following automatic conversions were performed:

'_symmetry_cell_setting' value 'Monoclinic' changed to 'monoclinic'
according to /home/saulius/struct/CIF-dictionaries/cif_core.dic
dictionary named 'cif_core.dic' version 2.4.1 from 2010-06-29.

Automatic conversion script
Id: cif_fix_values 1715 2011-07-08 13:25:40Z adriana 
;
_cod_original_cell_volume 1752.4(7)
_cod_original_sg_symbol_H-M 'C 2/c'
_cod_original_formula_sum 'C7 H8 N2 O5 '
_cod_database_code 2200888
_cod_database_fobs_code 2200888

loop_
_symmetry_equiv_pos_as_xyz
'X, Y, Z'
'-X, Y, -Z+1/2'
'-X, -Y, -Z'
'X, -Y, Z+1/2'
'X+1/2, Y+1/2, Z'
'-X+1/2, Y+1/2, -Z+1/2'
'-X+1/2, -Y+1/2, -Z'
'X+1/2, -Y+1/2, Z+1/2'

loop_
_atom_site_label
_atom_site_fract_x
_atom_site_fract_y
_atom_site_fract_z
_atom_site_U_iso_or_equiv
_atom_site_adp_type
_atom_site_occupancy
O1 .30481(3) -.1207(2) .08940(10) .0461(3) Uani 1
O2 .25276(3) -.0041(2) -.08830(10) .0414(3) Uani 1
O3 .45029(4) .8578(2) .19330(10) .0479(3) Uani 1
O4 .46750(4) .6164(2) .35780(10) .0480(3) Uani 1
O5 .45388(6) 1.0155(3) .37520(10) .0814(5) Uani 1
N1 .44230(4) .3585(3) .08530(10) .0360(3) Uani 1
N2 .45727(4) .8322(2) .31060(10) .0381(3) Uani 1
C1 .28983(4) .0198(3) -.01250(10) .0317(3) Uani 1
C2 .32174(4) .2117(3) -.03170(10) .0296(3) Uani 1
C3 .36613(4) .2023(3) .04090(10) .0298(3) Uani 1
C4 .39523(4) .3744(3) .01430(10) .0299(3) Uani 1
C5 .38102(5) .5582(3) -.07910(10) .0378(4) Uani 1
C6 .33674(5) .5676(3) -.14970(10) .0408(4) Uani 1
C7 .30705(4) .3937(3) -.12680(10) .0357(3) Uani 1
H .2852(6) -.244(4) .091(2) .053(5) Uiso 1
H1n .4564(5) .347(4) .027(2) .047(5) Uiso 1
H2n .4483(6) .217(4) .137(2) .053(5) Uiso 1
H3n .4502(7) .498(4) .137(2) .074(7) Uiso 1
H3 .3770(5) .073(3) .106(2) .044(5) Uiso 1
H5 .4014(6) .677(4) -.096(2) .046(5) Uiso 1
H6 .3260(6) .701(4) -.212(2) .052(5) Uiso 1
H7 .2761(5) .392(4) -.179(2) .044(5) Uiso 1

loop_
_atom_site_aniso_label
_atom_site_aniso_U_11
_atom_site_aniso_U_22
_atom_site_aniso_U_33
_atom_site_aniso_U_12
_atom_site_aniso_U_13
_atom_site_aniso_U_23
O1 .0371(5) .0499(6) .0455(5) -.0145(5) .0044(4) .0171(4)
O2 .0292(4) .0449(6) .0444(5) -.0033(5) .0030(4) .0120(4)
O3 .0444(5) .0485(6) .0463(5) -.0085(5) .0074(4) -.0046(5)
O4 .0526(5) .0356(5) .0641(6) -.0132(5) .0303(4) -.0094(5)
O5 .1230(10) .0476(7) .0838(8) .0141(6) .0472(6) -.0230(7)
N1 .0261(4) .0385(6) .0435(5) .0055(5) .0109(4) .0097(4)
N2 .0334(5) .0315(6) .0523(6) -.0003(5) .0176(4) -.0063(5)
C1 .0291(5) .0331(7) .0323(5) .0006(5) .0086(4) .0061(5)
C2 .0274(5) .0286(6) .0329(5) .0005(5) .0097(4) .0050(5)
C3 .0271(5) .0279(6) .0339(6) -.0010(5) .0085(4) .0039(5)
C4 .0267(5) .0288(6) .0349(6) .0038(5) .0106(4) .0047(5)
C5 .0385(6) .0325(7) .0459(6) -.0032(6) .0184(5) .0074(5)
C6 .0446(7) .0359(7) .0421(6) -.0109(6) .0138(5) .0002(6)
C7 .0328(6) .0392(7) .0334(6) -.0035(6) .0077(5) .0009(6)

loop_
_atom_type_symbol
_atom_type_description
_atom_type_scat_dispersion_real
_atom_type_scat_dispersion_imag
_atom_type_scat_source
C C .002 .002 International_Tables_Vol_IV_Table_2.3.1
H H .000 .000 International_Tables_Vol_IV_Table_2.3.1
N N .004 .003 International_Tables_Vol_IV_Table_2.3.1
O O .008 .006 International_Tables_Vol_IV_Table_2.3.1

loop_
_diffrn_radiation_wavelength
.71073

loop_
_geom_angle_atom_site_label_1
_geom_angle_atom_site_label_2
_geom_angle_atom_site_label_3
_geom_angle
C1 O1 H 110.0(10)
C4 N1 H1n 105.8(9)
C4 N1 H2n 111.0(10)
C4 N1 H3n 109.0(10)
H1n N1 H2n 110(2)
H1n N1 H3n 114(2)
H2n N1 H3n 106(2)
O3 N2 O4 118.20(10)
O3 N2 O5 120.50(10)
O4 N2 O5 121.30(10)
O1 C1 O2 123.60(10)
O1 C1 C2 114.70(10)
O2 C1 C2 121.70(10)
C1 C2 C3 120.60(10)
C1 C2 C7 118.90(10)
C3 C2 C7 120.40(10)
C2 C3 C4 118.60(10)
C2 C3 H3 121.0(10)
C4 C3 H3 120.0(10)
N1 C4 C3 119.30(10)
N1 C4 C5 119.10(10)
C3 C4 C5 121.60(10)
C4 C5 C6 119.30(10)
C4 C5 H5 120.8(13)
C6 C5 H5 119.9(12)
C5 C6 C7 120.30(10)
C5 C6 H6 120.0(10)
C7 C6 H6 119.0(10)
C2 C7 C6 119.80(10)
C2 C7 H7 119.0(10)
C6 C7 H7 121.0(10)

loop_
_geom_bond_atom_site_label_1
_geom_bond_atom_site_label_2
_geom_bond_site_symmetry_2
_geom_bond_distance
_geom_bond_publ_flag
O1 C1 . 1.308(2) ?
O1 H . .90(2) ?
O2 C1 . 1.2250(10) ?
O3 N2 . 1.260(2) ?
O4 N2 . 1.240(2) ?
O5 N2 . 1.219(2) ?
N1 C4 . 1.464(2) ?
N1 H1n . .90(2) ?
N1 H2n . .92(2) ?
N1 H3n . .91(2) ?
C1 C2 . 1.487(2) ?
C2 C3 . 1.394(2) ?
C2 C7 . 1.389(2) ?
C3 C4 . 1.385(2) ?
C3 H3 . .98(2) ?
C4 C5 . 1.381(2) ?
C5 C6 . 1.385(2) ?
C5 H5 . .96(2) ?
C6 C7 . 1.388(2) ?
C6 H6 . .97(2) ?
C7 H7 . .98(2) ?

loop_
_geom_hbond_atom_site_label_D
_geom_hbond_atom_site_label_H
_geom_hbond_atom_site_label_A
_geom_hbond_site_symmetry_A
_geom_hbond_distance_DH
_geom_hbond_distance_HA
_geom_hbond_distance_DA
_geom_hbond_angle_DHA
O1 H O2 7_545 .90(2) 1.78(2) 2.6760(10) 177(2)
N1 H1n O4 4_564 .90(2) 2.03(2) 2.883(2) 159(2)
N1 H3n O3 1_555 .91(2) 1.98(2) 2.842(2) 158(2)
N1 H2n O3 1_545 .92(2) 1.97(2) 2.849(2) 161(2)
